data_4301472
loop_
_publ_author_name
'Amal H. Ismail'
'Michael H. Dickman'
'Ulrich Kortz'

_publ_contact_author_address
; 
Jacobs University
School of Engineering and Science
P.O. Box 750 561
28725 Bremen
Germany
;
_publ_contact_author_email
;
u.kortz@jacobs-university.de
;
_publ_contact_author_fax
;
+49-421-200 3229
;
_publ_contact_author_name
;
Ulrich KORTZ
;
_publ_contact_author_phone
;
+49-421-200 3235
;
_publ_section_title
;
22-Isopolytungstate Fragment [H2W22O74]14-Coordinated to Lanthanide Ions
;
_journal_name_full 'Inorganic Chemistry'
_journal_page_first 1559
_journal_page_last 1565
_journal_paper_doi 10.1021/ic801946m
_journal_volume 48
_journal_year 2009
_chemical_formula_sum 'H105 Na2 O125 Tb3 W22'
_chemical_formula_weight 6673.28
_chemical_name_systematic
;
 ?
;
_space_group_IT_number 2
_symmetry_cell_setting triclinic
_symmetry_space_group_name_Hall '-P 1'
_symmetry_space_group_name_H-M 'P -1'
_atom_sites_solution_primary direct
_atom_sites_solution_secondary difmap
_audit_creation_method SHELXL-97
_cell_angle_alpha 74.144(3)
_cell_angle_beta 76.728(3)
_cell_angle_gamma 88.131(3)
_cell_formula_units_Z 1
_cell_length_a 12.4701(7)
_cell_length_b 12.7195(9)
_cell_length_c 19.4938(14)
_cell_measurement_reflns_used 9918
_cell_measurement_temperature 173(2)
_cell_measurement_theta_max 24.78
_cell_measurement_theta_min 3.58
_cell_volume 2893.4(3)
_computing_cell_refinement 'Bruker SAINT'
_computing_data_collection 'Bruker APEX2'
_computing_data_reduction 'Bruker SAINT'
_computing_molecular_graphics 'Bruker SHELXTL'
_computing_publication_material 'Bruker SHELXTL'
_computing_structure_refinement 'SHELXL-97 (Sheldrick, 1997)'
_computing_structure_solution 'SHELXS-97 (Sheldrick, 1990)'
_diffrn_ambient_temperature 173(2)
_diffrn_measured_fraction_theta_full 0.981
_diffrn_measured_fraction_theta_max 0.981
_diffrn_measurement_device_type 'Bruker APEX-II CCD'
_diffrn_measurement_method '\f and \w scans'
_diffrn_radiation_monochromator graphite
_diffrn_radiation_source 'fine-focus sealed tube'
_diffrn_radiation_type MoK\a
_diffrn_radiation_wavelength 0.71073
_diffrn_reflns_av_R_equivalents 0.1207
_diffrn_reflns_av_sigmaI/netI 0.0751
_diffrn_reflns_limit_h_max 15
_diffrn_reflns_limit_h_min -15
_diffrn_reflns_limit_k_max 15
_diffrn_reflns_limit_k_min -15
_diffrn_reflns_limit_l_max 24
_diffrn_reflns_limit_l_min -24
_diffrn_reflns_number 246300
_diffrn_reflns_theta_full 26.39
_diffrn_reflns_theta_max 26.39
_diffrn_reflns_theta_min 3.27
_diffrn_standards_number 0
_exptl_absorpt_coefficient_mu 23.701
_exptl_absorpt_correction_T_max 0.4021
_exptl_absorpt_correction_T_min 0.2031
_exptl_absorpt_correction_type multi-scan
_exptl_absorpt_process_details SADABS
_exptl_crystal_colour colorless
_exptl_crystal_density_diffrn 3.830
_exptl_crystal_density_method 'not measured'
_exptl_crystal_description needle
_exptl_crystal_F_000 2950
_exptl_crystal_size_max 0.57
_exptl_crystal_size_mid 0.06
_exptl_crystal_size_min 0.05
_refine_diff_density_max 4.023
_refine_diff_density_min -3.060
_refine_diff_density_rms 0.633
_refine_ls_extinction_method none
_refine_ls_goodness_of_fit_ref 1.065
_refine_ls_matrix_type full
_refine_ls_number_parameters 361
_refine_ls_number_reflns 11641
_refine_ls_number_restraints 0
_refine_ls_restrained_S_all 1.065
_refine_ls_R_factor_all 0.1006
_refine_ls_R_factor_gt 0.0554
_refine_ls_shift/su_max 0.000
_refine_ls_shift/su_mean 0.000
_refine_ls_structure_factor_coef Fsqd
_refine_ls_weighting_details 'calc w=1/[\s^2^(Fo^2^)+(0.0950P)^2^+93.4000P] where P=(Fo^2^+2Fc^2^)/3'
_refine_ls_weighting_scheme calc
_refine_ls_wR_factor_gt 0.1510
_refine_ls_wR_factor_ref 0.1762
_reflns_number_gt 7922
_reflns_number_total 11641
_reflns_threshold_expression >2sigma(I)
_cod_data_source_file ic801946m_si_001_03.cif
_cod_data_source_block tb
_cod_depositor_comments
;
The following automatic conversions were performed:
'_symmetry_cell_setting' value 'Triclinic' changed to 'triclinic'
according to '/home/saulius/struct/CIF-dictionaries/cif_core.dic'
dictionary named 'cif_core.dic' version 2.4.1 from 2010-06-29.

Automatic conversion script
Id: cif_fix_enum 1527 2010-12-29 10:47:43Z saulius 
;
_cod_database_code 4301472

loop_
_symmetry_equiv_pos_as_xyz
'x, y, z'
'-x, -y, -z'

loop_
_atom_site_label
_atom_site_type_symbol
_atom_site_fract_x
_atom_site_fract_y
_atom_site_fract_z
_atom_site_U_iso_or_equiv
_atom_site_adp_type
_atom_site_occupancy
_atom_site_symmetry_multiplicity
_atom_site_calc_flag
_atom_site_refinement_flags
_atom_site_disorder_assembly
_atom_site_disorder_group
W1 W 0.46840(6) 0.35286(6) 0.18240(4) 0.01422(19) Uani 1 1 d . . .
W2 W 0.44684(7) 0.36024(7) 0.35002(5) 0.0216(2) Uani 1 1 d . . .
W3 W 0.45603(6) 0.58605(6) 0.21930(5) 0.0186(2) Uani 1 1 d . . .
W4 W 0.22119(7) 0.49753(7) 0.33449(5) 0.0213(2) Uani 1 1 d . . .
W5 W 0.05891(6) 0.48812(7) 0.20352(5) 0.0190(2) Uani 1 1 d . . .
W6 W 0.10336(6) 0.25463(6) 0.15729(4) 0.0168(2) Uani 1 1 d . . .
W7 W 0.07095(6) 0.25723(7) 0.33137(5) 0.0206(2) Uani 1 1 d . . .
W8 W 0.34388(7) 0.10489(7) 0.33905(5) 0.0218(2) Uani 1 1 d . . .
W9 W 0.36073(6) 0.09638(6) 0.16826(5) 0.0177(2) Uani 1 1 d . . .
W10 W 0.36356(6) 0.35619(6) 0.01852(4) 0.01422(19) Uani 1 1 d . . .
W11 W 0.32777(6) 0.58952(6) 0.06574(4) 0.01517(19) Uani 1 1 d . . .
Tb1 Tb 0.67845(7) 0.15272(7) 0.10189(5) 0.0110(2) Uani 1 1 d . . .
Tb2A Tb -0.1864(3) 0.1517(3) 0.5030(3) 0.0247(9) Uiso 0.25 1 d P . .
Tb2B Tb -0.2097(3) 0.1272(3) 0.4773(2) 0.0222(9) Uiso 0.25 1 d P . .
O1TB O 0.5742(11) 0.2992(11) 0.1289(7) 0.021(3) Uiso 1 1 d . . .
O2T O 0.5245(13) 0.3229(13) 0.4160(9) 0.039(4) Uiso 1 1 d . . .
O2TB O 0.7042(13) -0.0325(13) 0.1511(9) 0.038(4) Uiso 1 1 d . . .
O3T O 0.5373(11) 0.7036(11) 0.1976(8) 0.025(3) Uiso 1 1 d . . .
O3TB O 0.8492(12) 0.1110(12) 0.0350(8) 0.030(3) Uiso 1 1 d . . .
O4TB O 0.6798(12) 0.1270(12) 0.2251(8) 0.030(3) Uiso 1 1 d . . .
O4T O 0.1422(12) 0.5579(12) 0.3973(9) 0.033(4) Uiso 1 1 d . . .
O5TB O 0.6230(11) 0.0694(11) 0.0217(8) 0.024(3) Uiso 1 1 d . . .
O5T O -0.0307(11) 0.5914(11) 0.1921(8) 0.024(3) Uiso 1 1 d . . .
O6TB O 0.8106(12) 0.2772(11) 0.1017(8) 0.028(3) Uiso 1 1 d . . .
O6T O 0.0123(11) 0.1961(11) 0.1210(8) 0.023(3) Uiso 1 1 d . . .
O7T O -0.0319(12) 0.2011(12) 0.4082(8) 0.030(3) Uiso 1 1 d . . .
O8T O 0.4819(12) 0.0729(12) 0.3248(8) 0.030(4) Uiso 1 1 d . . .
O8A O 0.2857(14) 0.0079(13) 0.4222(9) 0.042(4) Uiso 1 1 d . . .
O9T O 0.3282(12) -0.0105(12) 0.1370(8) 0.031(4) Uiso 1 1 d . . .
O9TB O 0.5041(11) 0.0864(11) 0.1599(8) 0.026(3) Uiso 1 1 d . . .
O10A O 0.3319(10) 0.3179(10) -0.0527(7) 0.016(3) Uiso 1 1 d . . .
O10T O 0.5092(10) 0.3897(10) -0.0176(7) 0.015(3) Uiso 1 1 d . . .
O11T O 0.3058(10) 0.7185(10) 0.0125(7) 0.016(3) Uiso 1 1 d . . .
O13 O 0.5408(10) 0.4975(10) 0.1658(7) 0.019(3) Uiso 1 1 d . . .
O12 O 0.5326(11) 0.3173(11) 0.2707(8) 0.022(3) Uiso 1 1 d . . .
O23 O 0.5146(11) 0.5073(11) 0.3027(8) 0.023(3) Uiso 1 1 d . . .
O24 O 0.3218(11) 0.4246(11) 0.3972(8) 0.025(3) Uiso 1 1 d . . .
O28 O 0.3559(11) 0.2301(11) 0.3740(8) 0.026(3) Uiso 1 1 d . . .
O34 O 0.3299(11) 0.6183(11) 0.2857(8) 0.021(3) Uiso 1 1 d . . .
O45 O 0.1523(11) 0.5420(11) 0.2568(8) 0.023(3) Uiso 1 1 d . . .
O47 O 0.1444(11) 0.3613(11) 0.3626(8) 0.026(3) Uiso 1 1 d . . .
O56 O 0.0220(11) 0.3973(11) 0.1520(8) 0.022(3) Uiso 1 1 d . . .
O57 O -0.0100(12) 0.4001(12) 0.2935(8) 0.031(4) Uiso 1 1 d . . .
O67 O 0.0156(10) 0.2107(10) 0.2600(7) 0.018(3) Uiso 1 1 d . . .
O69 O 0.2011(10) 0.1490(10) 0.1785(7) 0.019(3) Uiso 1 1 d . . .
O78 O 0.1779(11) 0.1602(11) 0.3396(8) 0.023(3) Uiso 1 1 d . . .
O89 O 0.3117(10) 0.0284(10) 0.2711(7) 0.019(3) Uiso 1 1 d . . .
O101 O 0.3222(10) 0.5055(10) -0.0015(7) 0.017(3) Uiso 1 1 d . . .
O111 O 0.3840(9) 0.4190(10) 0.1168(7) 0.013(3) Uiso 1 1 d . . .
O123 O 0.3585(10) 0.4295(10) 0.2608(7) 0.017(3) Uiso 1 1 d . . .
O189 O 0.3757(10) 0.2275(10) 0.2265(7) 0.020(3) Uiso 1 1 d . . .
O311 O 0.3730(10) 0.6239(10) 0.1427(7) 0.018(3) Uiso 1 1 d . . .
O511 O 0.1875(10) 0.5495(10) 0.1201(7) 0.018(3) Uiso 1 1 d . . .
O567 O 0.1718(10) 0.3447(10) 0.2225(7) 0.016(3) Uiso 1 1 d . . .
O610 O 0.2045(10) 0.3321(10) 0.0768(7) 0.015(3) Uiso 1 1 d . . .
O910 O 0.3807(11) 0.2180(11) 0.0823(8) 0.021(3) Uiso 1 1 d . . .
Na1 Na 0.1951(12) -0.0415(12) 0.0653(8) 0.083(4) Uiso 1 1 d . . .
O1W O 0.5051(12) -0.1254(12) 0.0760(8) 0.033(4) Uiso 1 1 d . . .
O2W O 0.7683(13) 0.4653(12) 0.1466(9) 0.035(4) Uiso 1 1 d . . .
O3W O 0.0770(12) 0.4319(12) -0.0244(9) 0.034(4) Uiso 1 1 d . . .
O4W O 1.0080(17) 0.2500(16) -0.0519(12) 0.063(6) Uiso 1 1 d . . .
O5W O 0.7905(17) 0.2698(17) 0.2703(12) 0.066(6) Uiso 1 1 d . . .
O6W O -0.1673(17) 0.4688(17) 0.3808(12) 0.065(6) Uiso 1 1 d . . .
O7W O 0.204(2) 0.131(2) -0.0355(15) 0.058(7) Uiso 0.75 1 d P . .
O8W O 0.003(2) -0.010(2) 0.1079(15) 0.094(8) Uiso 1 1 d . . .
O9W O 0.171(2) -0.217(2) 0.1699(16) 0.103(9) Uiso 1 1 d . . .
O10W O -0.325(2) 0.477(2) 0.4852(17) 0.072(8) Uiso 0.75 1 d P . .
O11W O -0.262(4) 0.515(4) 0.293(3) 0.134(16) Uiso 0.75 1 d P . .
O12W O -0.260(3) 0.285(3) 0.405(2) 0.101(11) Uiso 0.75 1 d P . .
O13W O 0.571(4) -0.129(4) 0.284(3) 0.089(15) Uiso 0.50 1 d P . .
O14W O 0.548(4) 0.632(4) 0.400(3) 0.182(17) Uiso 1 1 d . . .
O15W O -0.159(3) 0.721(3) 0.250(2) 0.065(11) Uiso 0.50 1 d P . .
O16W O -0.375(6) 0.235(6) 0.541(4) 0.14(2) Uiso 0.50 1 d P . .
O17W O -0.085(5) 0.621(5) 0.369(4) 0.12(2) Uiso 0.50 1 d P . .
O18W O 0.193(4) 0.228(4) 0.508(3) 0.085(14) Uiso 0.50 1 d P . .

loop_
_atom_site_aniso_label
_atom_site_aniso_U_11
_atom_site_aniso_U_22
_atom_site_aniso_U_33
_atom_site_aniso_U_23
_atom_site_aniso_U_13
_atom_site_aniso_U_12
W1 0.0131(4) 0.0157(4) 0.0138(4) -0.0036(3) -0.0034(3) -0.0006(3)
W2 0.0239(4) 0.0265(5) 0.0157(5) -0.0056(4) -0.0075(3) 0.0012(3)
W3 0.0192(4) 0.0191(4) 0.0192(5) -0.0070(4) -0.0051(3) -0.0014(3)
W4 0.0199(4) 0.0267(5) 0.0183(5) -0.0092(4) -0.0027(3) 0.0000(3)
W5 0.0143(4) 0.0218(4) 0.0197(5) -0.0053(4) -0.0020(3) 0.0005(3)
W6 0.0125(4) 0.0209(4) 0.0158(5) -0.0038(4) -0.0016(3) -0.0034(3)
W7 0.0178(4) 0.0247(5) 0.0158(5) -0.0028(4) 0.0005(3) -0.0036(3)
W8 0.0245(4) 0.0209(5) 0.0171(5) -0.0005(4) -0.0042(4) -0.0009(3)
W9 0.0171(4) 0.0157(4) 0.0190(5) -0.0029(3) -0.0037(3) -0.0018(3)
W10 0.0125(4) 0.0158(4) 0.0143(4) -0.0042(3) -0.0024(3) -0.0018(3)
W11 0.0134(4) 0.0158(4) 0.0161(5) -0.0041(3) -0.0031(3) 0.0000(3)
Tb1 0.0095(4) 0.0110(4) 0.0134(5) -0.0040(4) -0.0038(3) 0.0007(3)

loop_
_atom_type_symbol
_atom_type_description
_atom_type_scat_dispersion_real
_atom_type_scat_dispersion_imag
_atom_type_scat_source
O O 0.0106 0.0060 'International Tables Vol C Tables 4.2.6.8 and 6.1.1.4'
H H 0.0000 0.0000 'International Tables Vol C Tables 4.2.6.8 and 6.1.1.4'
Na Na 0.0362 0.0249 'International Tables Vol C Tables 4.2.6.8 and 6.1.1.4'
Tb Tb -0.1723 4.1537 'International Tables Vol C Tables 4.2.6.8 and 6.1.1.4'
W W -0.8490 6.8722 'International Tables Vol C Tables 4.2.6.8 and 6.1.1.4'

loop_
_geom_angle_atom_site_label_1
_geom_angle_atom_site_label_2
_geom_angle_atom_site_label_3
_geom_angle
_geom_angle_site_symmetry_1
_geom_angle_site_symmetry_3
_geom_angle_publ_flag
O1TB W1 O111 102.7(6) . . ?
O1TB W1 O189 99.7(6) . . ?
O111 W1 O189 95.2(5) . . ?
O1TB W1 O13 97.4(6) . . ?
O111 W1 O13 88.9(5) . . ?
O189 W1 O13 161.1(5) . . ?
O1TB W1 O12 95.5(6) . . ?
O111 W1 O12 160.5(5) . . ?
O189 W1 O12 88.5(6) . . ?
O13 W1 O12 81.8(5) . . ?
O1TB W1 O123 168.8(5) . . ?
O111 W1 O123 86.1(5) . . ?
O189 W1 O123 86.4(5) . . ?
O13 W1 O123 75.5(5) . . ?
O12 W1 O123 75.0(5) . . ?
O1TB W1 W3 129.8(4) . . ?
O111 W1 W3 83.9(4) . . ?
O189 W1 W3 129.7(4) . . ?
O13 W1 W3 32.4(4) . . ?
O12 W1 W3 79.0(4) . . ?
O123 W1 W3 43.3(3) . . ?
O2T W2 O12 103.3(7) . . ?
O2T W2 O24 103.2(7) . . ?
O12 W2 O24 153.5(6) . . ?
O2T W2 O28 100.6(7) . . ?
O12 W2 O28 88.7(6) . . ?
O24 W2 O28 87.2(6) . . ?
O2T W2 O23 96.6(7) . . ?
O12 W2 O23 87.2(6) . . ?
O24 W2 O23 89.0(6) . . ?
O28 W2 O23 162.8(6) . . ?
O2T W2 O123 172.5(6) . . ?
O12 W2 O123 77.1(5) . . ?
O24 W2 O123 76.6(5) . . ?
O28 W2 O123 86.8(5) . . ?
O23 W2 O123 76.0(5) . . ?
O3T W3 O13 104.2(6) . . ?
O3T W3 O34 101.5(6) . . ?
O13 W3 O34 154.3(6) . . ?
O3T W3 O23 96.0(6) . . ?
O13 W3 O23 87.7(6) . . ?
O34 W3 O23 89.0(6) . . ?
O3T W3 O311 101.0(6) . . ?
O13 W3 O311 87.1(5) . . ?
O34 W3 O311 88.6(6) . . ?
O23 W3 O311 162.9(5) . . ?
O3T W3 O123 172.6(6) . . ?
O13 W3 O123 77.6(5) . . ?
O34 W3 O123 76.9(5) . . ?
O23 W3 O123 76.8(5) . . ?
O311 W3 O123 86.2(5) . . ?
O3T W3 W1 138.7(5) . . ?
O13 W3 W1 34.5(4) . . ?
O34 W3 W1 119.8(4) . . ?
O23 W3 W1 84.0(4) . . ?
O311 W3 W1 82.5(4) . . ?
O123 W3 W1 43.3(3) . . ?
O4T W4 O45 101.5(7) . . ?
O4T W4 O47 99.6(7) . . ?
O45 W4 O47 88.8(6) . . ?
O4T W4 O34 97.2(6) . . ?
O45 W4 O34 89.0(6) . . ?
O47 W4 O34 163.1(6) . . ?
O4T W4 O24 96.2(7) . . ?
O45 W4 O24 162.2(6) . . ?
O47 W4 O24 86.9(6) . . ?
O34 W4 O24 90.1(6) . . ?
O4T W4 O123 166.7(6) . . ?
O45 W4 O123 88.7(5) . . ?
O47 W4 O123 88.9(5) . . ?
O34 W4 O123 74.3(5) . . ?
O24 W4 O123 74.0(5) . . ?
O5T W5 O57 101.2(7) . . ?
O5T W5 O56 104.1(6) . . ?
O57 W5 O56 94.3(6) . . ?
O5T W5 O45 100.3(6) . . ?
O57 W5 O45 85.8(6) . . ?
O56 W5 O45 155.0(6) . . ?
O5T W5 O511 101.2(6) . . ?
O57 W5 O511 155.5(6) . . ?
O56 W5 O511 89.7(6) . . ?
O45 W5 O511 80.6(5) . . ?
O5T W5 O567 177.2(6) . . ?
O57 W5 O567 76.3(6) . . ?
O56 W5 O567 75.1(5) . . ?
O45 W5 O567 80.7(5) . . ?
O511 W5 O567 81.5(5) . . ?
O6T W6 O69 104.4(6) . . ?
O6T W6 O610 104.3(6) . . ?
O69 W6 O610 91.4(6) . . ?
O6T W6 O67 95.8(6) . . ?
O69 W6 O67 91.1(6) . . ?
O610 W6 O67 158.4(5) . . ?
O6T W6 O56 94.9(6) . . ?
O69 W6 O56 160.5(6) . . ?
O610 W6 O56 86.3(5) . . ?
O67 W6 O56 84.2(5) . . ?
O6T W6 O567 162.6(5) . . ?
O69 W6 O567 88.1(5) . . ?
O610 W6 O567 87.2(5) . . ?
O67 W6 O567 71.4(5) . . ?
O56 W6 O567 72.5(5) . . ?
O7T W7 O78 102.9(7) . . ?
O7T W7 O67 99.2(6) . . ?
O78 W7 O67 97.0(6) . . ?
O7T W7 O47 102.6(6) . . ?
O78 W7 O47 93.7(6) . . ?
O67 W7 O47 152.9(6) . . ?
O7T W7 O57 96.4(6) . . ?
O78 W7 O57 160.4(6) . . ?
O67 W7 O57 82.9(6) . . ?
O47 W7 O57 78.8(6) . . ?
O7T W7 O567 167.3(6) . . ?
O78 W7 O567 88.2(6) . . ?
O67 W7 O567 73.1(5) . . ?
O47 W7 O567 82.4(5) . . ?
O57 W7 O567 72.9(5) . . ?
O8T W8 O8A 102.4(7) . . ?
O8T W8 O28 97.4(6) . . ?
O8A W8 O28 100.1(7) . . ?
O8T W8 O89 94.3(6) . . ?
O8A W8 O89 98.8(7) . . ?
O28 W8 O89 155.0(6) . . ?
O8T W8 O78 171.2(6) . . ?
O8A W8 O78 86.2(6) . . ?
O28 W8 O78 82.7(5) . . ?
O89 W8 O78 82.4(5) . . ?
O8T W8 O189 90.4(6) . . ?
O8A W8 O189 165.5(6) . . ?
O28 W8 O189 84.8(5) . . ?
O89 W8 O189 73.1(5) . . ?
O78 W8 O189 80.9(5) . . ?
O9T W9 O9TB 103.0(7) . . ?
O9T W9 O89 98.1(6) . . ?
O9TB W9 O89 99.3(6) . . ?
O9T W9 O910 102.7(6) . . ?
O9TB W9 O910 91.6(6) . . ?
O89 W9 O910 153.7(5) . . ?
O9T W9 O69 91.1(6) . . ?
O9TB W9 O69 165.1(6) . . ?
O89 W9 O69 83.4(5) . . ?
O910 W9 O69 80.3(5) . . ?
O9T W9 O189 169.6(6) . . ?
O9TB W9 O189 84.6(6) . . ?
O89 W9 O189 73.4(5) . . ?
O910 W9 O189 84.0(5) . . ?
O69 W9 O189 82.0(5) . . ?
O10A W10 O10T 100.5(6) . . ?
O10A W10 O910 100.9(6) . . ?
O10T W10 O910 96.2(5) . . ?
O10A W10 O101 101.7(6) . . ?
O10T W10 O101 93.9(5) . . ?
O910 W10 O101 153.1(6) . . ?
O10A W10 O610 91.9(5) . . ?
O10T W10 O610 167.5(5) . . ?
O910 W10 O610 82.9(5) . . ?
O101 W10 O610 81.9(5) . . ?
O10A W10 O111 172.4(5) . . ?
O10T W10 O111 85.5(5) . . ?
O910 W10 O111 83.0(5) . . ?
O101 W10 O111 73.1(5) . . ?
O610 W10 O111 82.1(4) . . ?
O11T W11 O511 100.4(6) . . ?
O11T W11 O311 101.5(6) . . ?
O511 W11 O311 93.3(6) . . ?
O11T W11 O101 99.6(6) . . ?
O511 W11 O101 94.6(5) . . ?
O311 W11 O101 155.8(5) . . ?
O11T W11 O10T 89.4(5) . 2_665 ?
O511 W11 O10T 170.0(5) . 2_665 ?
O311 W11 O10T 83.0(5) . 2_665 ?
O101 W11 O10T 85.3(5) . 2_665 ?
O11T W11 O111 168.9(5) . . ?
O511 W11 O111 89.3(5) . . ?
O311 W11 O111 83.1(5) . . ?
O101 W11 O111 74.1(5) . . ?
O10T W11 O111 81.0(5) 2_665 . ?
O9TB Tb1 O6TB 141.9(5) . . ?
O9TB Tb1 O2TB 77.1(5) . . ?
O6TB Tb1 O2TB 117.9(5) . . ?
O9TB Tb1 O4TB 77.8(5) . . ?
O6TB Tb1 O4TB 74.7(5) . . ?
O2TB Tb1 O4TB 72.6(5) . . ?
O9TB Tb1 O5TB 75.3(5) . . ?
O6TB Tb1 O5TB 140.0(5) . . ?
O2TB Tb1 O5TB 76.5(5) . . ?
O4TB Tb1 O5TB 142.6(5) . . ?
O9TB Tb1 O1TB 72.5(5) . . ?
O6TB Tb1 O1TB 76.6(5) . . ?
O2TB Tb1 O1TB 141.5(5) . . ?
O4TB Tb1 O1TB 78.4(5) . . ?
O5TB Tb1 O1TB 116.6(5) . . ?
O9TB Tb1 O11T 115.1(5) . 2_665 ?
O6TB Tb1 O11T 77.1(5) . 2_665 ?
O2TB Tb1 O11T 139.9(5) . 2_665 ?
O4TB Tb1 O11T 145.3(5) . 2_665 ?
O5TB Tb1 O11T 70.9(5) . 2_665 ?
O1TB Tb1 O11T 75.8(4) . 2_665 ?
O9TB Tb1 O3TB 144.0(5) . . ?
O6TB Tb1 O3TB 71.9(5) . . ?
O2TB Tb1 O3TB 73.2(5) . . ?
O4TB Tb1 O3TB 111.4(5) . . ?
O5TB Tb1 O3TB 78.4(5) . . ?
O1TB Tb1 O3TB 142.5(5) . . ?
O11T Tb1 O3TB 77.9(5) 2_665 . ?
O9TB Tb1 Na1 113.4(4) . 2_655 ?
O6TB Tb1 Na1 104.5(4) . 2_655 ?
O2TB Tb1 Na1 74.6(5) . 2_655 ?
O4TB Tb1 Na1 141.7(4) . 2_655 ?
O5TB Tb1 Na1 40.0(4) . 2_655 ?
O1TB Tb1 Na1 139.6(4) . 2_655 ?
O11T Tb1 Na1 65.5(4) 2_665 2_655 ?
O3TB Tb1 Na1 38.7(4) . 2_655 ?
Tb2B Tb2A O7T 86.2(6) . . ?
Tb2B Tb2A O8A 74.1(6) . 2_556 ?
O7T Tb2A O8A 138.6(6) . 2_556 ?
Tb2B Tb2A O12W 63.8(10) . . ?
O7T Tb2A O12W 77.2(10) . . ?
O8A Tb2A O12W 122.1(10) 2_556 . ?
Tb2B Tb2A O16W 89.8(17) . . ?
O7T Tb2A O16W 136.2(17) . . ?
O8A Tb2A O16W 80.8(16) 2_556 . ?
O12W Tb2A O16W 62.2(18) . . ?
Tb2A Tb2B O8A 86.8(6) . 2_556 ?
Tb2A Tb2B O12W 98.6(11) . . ?
O8A Tb2B O12W 139.1(11) 2_556 . ?
Tb2A Tb2B O7T 75.0(6) . . ?
O8A Tb2B O7T 139.3(6) 2_556 . ?
O12W Tb2B O7T 80.4(10) . . ?
Tb2A Tb2B O16W 73.6(16) . . ?
O8A Tb2B O16W 79.9(16) 2_556 . ?
O12W Tb2B O16W 63.3(18) . . ?
O7T Tb2B O16W 126.7(16) . . ?
W1 O1TB Tb1 152.0(7) . . ?
Tb1 O3TB Na1 105.6(6) . 2_655 ?
Tb1 O5TB Na1 104.2(6) . 2_655 ?
W7 O7T Tb2A 170.1(8) . . ?
W7 O7T Tb2B 157.8(8) . . ?
Tb2A O7T Tb2B 18.72(17) . . ?
W8 O8A Tb2B 174.7(10) . 2_556 ?
W8 O8A Tb2A 155.9(9) . 2_556 ?
Tb2B O8A Tb2A 19.06(18) 2_556 2_556 ?
W9 O9T Na1 135.5(8) . . ?
W9 O9TB Tb1 149.6(8) . . ?
W10 O10T W11 171.7(7) . 2_665 ?
W11 O11T Tb1 151.1(7) . 2_665 ?
W3 O13 W1 113.1(6) . . ?
W2 O12 W1 113.9(6) . . ?
W3 O23 W2 113.0(6) . . ?
W2 O24 W4 115.8(7) . . ?
W8 O28 W2 139.8(8) . . ?
W3 O34 W4 115.6(6) . . ?
W4 O45 W5 142.7(8) . . ?
W4 O47 W7 146.3(8) . . ?
W5 O56 W6 117.3(7) . . ?
W5 O57 W7 115.4(7) . . ?
W7 O67 W6 117.3(6) . . ?
W6 O69 W9 150.7(7) . . ?
W7 O78 W8 156.7(8) . . ?
W9 O89 W8 118.0(6) . . ?
W10 O101 W11 120.7(7) . . ?
W1 O111 W11 139.2(6) . . ?
W1 O111 W10 124.4(6) . . ?
W11 O111 W10 92.1(4) . . ?
W3 O123 W1 93.3(5) . . ?
W3 O123 W2 94.2(5) . . ?
W1 O123 W2 93.5(5) . . ?
W3 O123 W4 93.2(5) . . ?
W1 O123 W4 169.9(6) . . ?
W2 O123 W4 93.6(5) . . ?
W1 O189 W8 133.2(7) . . ?
W1 O189 W9 122.9(6) . . ?
W8 O189 W9 93.2(5) . . ?
W11 O311 W3 149.2(7) . . ?
W11 O511 W5 162.6(8) . . ?
W7 O567 W6 96.9(5) . . ?
W7 O567 W5 95.4(5) . . ?
W6 O567 W5 95.1(5) . . ?
W6 O610 W10 148.7(7) . . ?
W10 O910 W9 161.0(8) . . ?
O8W Na1 O7W 88.2(10) . . ?
O8W Na1 O9T 118.6(10) . . ?
O7W Na1 O9T 105.5(9) . . ?
O8W Na1 O3TB 90.3(9) . 2_655 ?
O7W Na1 O3TB 78.1(8) . 2_655 ?
O9T Na1 O3TB 150.8(8) . 2_655 ?
O8W Na1 O9W 87.7(10) . . ?
O7W Na1 O9W 175.7(11) . . ?
O9T Na1 O9W 77.5(8) . . ?
O3TB Na1 O9W 100.8(9) 2_655 . ?
O8W Na1 O5TB 159.7(10) . 2_655 ?
O7W Na1 O5TB 80.5(8) . 2_655 ?
O9T Na1 O5TB 80.8(6) . 2_655 ?
O3TB Na1 O5TB 71.1(6) 2_655 2_655 ?
O9W Na1 O5TB 103.2(9) . 2_655 ?
O8W Na1 Tb1 125.9(8) . 2_655 ?
O7W Na1 Tb1 80.6(7) . 2_655 ?
O9T Na1 Tb1 115.4(6) . 2_655 ?
O3TB Na1 Tb1 35.7(4) 2_655 2_655 ?
O9W Na1 Tb1 101.0(8) . 2_655 ?
O5TB Na1 Tb1 35.8(4) 2_655 2_655 ?
Tb2B O12W Tb2A 17.6(3) . . ?
Tb2A O16W Tb2B 16.6(5) . . ?

loop_
_geom_bond_atom_site_label_1
_geom_bond_atom_site_label_2
_geom_bond_distance
_geom_bond_site_symmetry_2
_geom_bond_publ_flag
W1 O1TB 1.730(13) . ?
W1 O111 1.850(12) . ?
W1 O189 1.880(13) . ?
W1 O13 1.989(12) . ?
W1 O12 1.998(14) . ?
W1 O123 2.219(12) . ?
W1 W3 3.2285(11) . ?
W2 O2T 1.740(16) . ?
W2 O12 1.870(13) . ?
W2 O24 1.902(14) . ?
W2 O28 1.924(14) . ?
W2 O23 1.966(13) . ?
W2 O123 2.235(13) . ?
W3 O3T 1.732(14) . ?
W3 O13 1.880(13) . ?
W3 O34 1.905(13) . ?
W3 O23 1.945(14) . ?
W3 O311 1.953(13) . ?
W3 O123 2.219(12) . ?
W4 O4T 1.723(15) . ?
W4 O45 1.856(14) . ?
W4 O47 1.889(14) . ?
W4 O34 1.961(13) . ?
W4 O24 1.984(14) . ?
W4 O123 2.280(12) . ?
W5 O5T 1.698(13) . ?
W5 O57 1.834(15) . ?
W5 O56 1.853(13) . ?
W5 O45 1.976(13) . ?
W5 O511 2.004(13) . ?
W5 O567 2.270(12) . ?
W6 O6T 1.748(13) . ?
W6 O69 1.812(13) . ?
W6 O610 1.831(12) . ?
W6 O67 1.985(13) . ?
W6 O56 2.039(13) . ?
W6 O567 2.239(12) . ?
W7 O7T 1.729(15) . ?
W7 O78 1.792(13) . ?
W7 O67 1.919(13) . ?
W7 O47 1.932(14) . ?
W7 O57 2.088(15) . ?
W7 O567 2.213(13) . ?
W8 O8T 1.732(14) . ?
W8 O8A 1.761(17) . ?
W8 O28 1.918(14) . ?
W8 O89 1.958(13) . ?
W8 O78 2.163(13) . ?
W8 O189 2.275(13) . ?
W9 O9T 1.729(15) . ?
W9 O9TB 1.762(14) . ?
W9 O89 1.915(13) . ?
W9 O910 1.918(13) . ?
W9 O69 2.063(13) . ?
W9 O189 2.293(13) . ?
W10 O10A 1.718(12) . ?
W10 O10T 1.809(12) . ?
W10 O910 1.893(13) . ?
W10 O101 1.910(12) . ?
W10 O610 2.033(12) . ?
W10 O111 2.335(12) . ?
W11 O11T 1.736(13) . ?
W11 O511 1.831(13) . ?
W11 O311 1.878(13) . ?
W11 O101 1.918(12) . ?
W11 O10T 2.027(12) 2_665 ?
W11 O111 2.286(12) . ?
Tb1 O9TB 2.277(14) . ?
Tb1 O6TB 2.320(14) . ?
Tb1 O2TB 2.331(16) . ?
Tb1 O4TB 2.337(15) . ?
Tb1 O5TB 2.344(14) . ?
Tb1 O1TB 2.346(13) . ?
Tb1 O11T 2.349(13) 2_665 ?
Tb1 O3TB 2.355(14) . ?
Tb1 Na1 3.889(15) 2_655 ?
Tb2A Tb2B 0.767(5) . ?
Tb2A O7T 2.309(15) . ?
Tb2A O8A 2.346(17) 2_556 ?
Tb2A O12W 2.51(4) . ?
Tb2A O16W 2.58(7) . ?
Tb2B O8A 2.259(18) 2_556 ?
Tb2B O12W 2.28(4) . ?
Tb2B O7T 2.385(15) . ?
Tb2B O16W 2.69(7) . ?
O3TB Na1 2.53(2) 2_655 ?
O5TB Na1 2.58(2) 2_655 ?
O8A Tb2B 2.259(18) 2_556 ?
O8A Tb2A 2.346(17) 2_556 ?
O9T Na1 2.50(2) . ?
O10T W11 2.027(12) 2_665 ?
O11T Tb1 2.349(13) 2_665 ?
Na1 O8W 2.41(3) . ?
Na1 O7W 2.50(3) . ?
Na1 O3TB 2.53(2) 2_655 ?
Na1 O9W 2.55(3) . ?
Na1 O5TB 2.58(2) 2_655 ?
Na1 Tb1 3.889(15) 2_655 ?
